data_7711876
loop_
_publ_author_name
'Talavera, Maria'
'Pereira-Cameselle, Raquel'
'Pe&#xf1;a-Gallego, &#xc1;ngeles'
'V&#xe1;zquez-Carballo, Irene'
'Prieto, Inmaculada'
'Alonso-G&#xf3;mez, J Lorenzo'
'Bola&#xf1;o, Sandra'

_publ_section_title
;
 Optical and electrochemical properties of spirobifluorene
 iridanaphthalene complexes.
;
_journal_issue 2
_journal_name_full 'Dalton transactions (Cambridge, England : 2003)'
_journal_page_first 487
_journal_page_last 493
_journal_paper_doi 10.1039/d2dt03465d
_journal_volume 52
_journal_year 2023
_chemical_formula_sum 'C77 H90 F12 Ir2 O2 P4'
_chemical_formula_weight 1783.76
_space_group_crystal_system triclinic
_space_group_IT_number 2
_space_group_name_Hall '-P 1'
_space_group_name_H-M_alt 'P -1'
_atom_sites_solution_hydrogens geom
_audit_creation_method SHELXL-2019/2
_audit_update_record
;
2022-10-25 deposited with the CCDC.	2022-12-06 downloaded from the CCDC.
;
_cell_angle_alpha 75.284(4)
_cell_angle_beta 85.701(4)
_cell_angle_gamma 83.585(4)
_cell_formula_units_Z 2
_cell_length_a 10.1340(12)
_cell_length_b 18.628(2)
_cell_length_c 20.622(2)
_cell_measurement_reflns_used 9840
_cell_measurement_temperature 100(2)
_cell_measurement_theta_max 28.23
_cell_measurement_theta_min 2.22
_cell_volume 3737.3(7)
_computing_cell_refinement 'Bruker SAINT'
_computing_data_collection 'Bruker APEX3'
_computing_data_reduction 'Bruker SAINT'
_computing_structure_refinement 'SHELXL-2019/2 (Sheldrick, 2019)'
_diffrn_ambient_temperature 100(2)
_diffrn_measured_fraction_theta_full 0.999
_diffrn_measured_fraction_theta_max 0.994
_diffrn_measurement_device_type 'Bruker D8 Venture Photon II CMOS'
_diffrn_measurement_method '\f and \w scans'
_diffrn_radiation_type MoK\a
_diffrn_radiation_wavelength 0.71073
_diffrn_reflns_av_R_equivalents 0.0663
_diffrn_reflns_av_unetI/netI 0.0346
_diffrn_reflns_Laue_measured_fraction_full 0.999
_diffrn_reflns_Laue_measured_fraction_max 0.994
_diffrn_reflns_limit_h_max 13
_diffrn_reflns_limit_h_min -13
_diffrn_reflns_limit_k_max 24
_diffrn_reflns_limit_k_min -24
_diffrn_reflns_limit_l_max 27
_diffrn_reflns_limit_l_min -27
_diffrn_reflns_number 198286
_diffrn_reflns_point_group_measured_fraction_full 0.999
_diffrn_reflns_point_group_measured_fraction_max 0.994
_diffrn_reflns_theta_full 25.242
_diffrn_reflns_theta_max 28.388
_diffrn_reflns_theta_min 2.025
_diffrn_source 'Incoatec high brillance I\muS microsource'
_exptl_absorpt_coefficient_mu 3.717
_exptl_absorpt_correction_T_max 0.2627
_exptl_absorpt_correction_T_min 0.1927
_exptl_absorpt_correction_type multi-scan
_exptl_absorpt_process_details 'SADABS-2016/2 (Bruker AXS Inc.)'
_exptl_crystal_colour brown
_exptl_crystal_density_diffrn 1.585
_exptl_crystal_density_method 'not measured'
_exptl_crystal_description needle
_exptl_crystal_F_000 1780
_exptl_crystal_size_max 0.207
_exptl_crystal_size_mid 0.066
_exptl_crystal_size_min 0.027
_refine_diff_density_max 1.576
_refine_diff_density_min -2.141
_refine_diff_density_rms 0.135
_refine_ls_extinction_method none
_refine_ls_goodness_of_fit_ref 1.122
_refine_ls_hydrogen_treatment constr
_refine_ls_matrix_type full
_refine_ls_number_parameters 894
_refine_ls_number_reflns 18637
_refine_ls_number_restraints 0
_refine_ls_restrained_S_all 1.122
_refine_ls_R_factor_all 0.0736
_refine_ls_R_factor_gt 0.0594
_refine_ls_shift/su_max 0.003
_refine_ls_shift/su_mean 0.000
_refine_ls_structure_factor_coef Fsqd
_refine_ls_weighting_details 'w=1/[\s^2^(Fo^2^)+(0.0318P)^2^+24.3144P] where P=(Fo^2^+2Fc^2^)/3'
_refine_ls_weighting_scheme calc
_refine_ls_wR_factor_gt 0.1190
_refine_ls_wR_factor_ref 0.1246
_reflns_Friedel_coverage 0.000
_reflns_number_gt 15659
_reflns_number_total 18637
_reflns_threshold_expression 'I > 2\s(I)'
_cod_data_source_file d2dt03465d2.cif
_cod_data_source_block 32087402_0m_a_sq
_cod_depositor_comments 'Adding full bibliography for 7711876--7711877.cif.'
_cod_original_cell_volume 3737.2(8)
_cod_database_code 7711876
_shelx_shelxl_version_number 2019/2
_shelx_space_group_comment
;
The symmetry employed for this shelxl refinement is uniquely defined
by the following loop, which should always be used as a source of
symmetry information in preference to the above space-group names.
They are only intended as comments.
;
_shelx_estimated_absorpt_t_min 0.513
_shelx_estimated_absorpt_t_max 0.906

loop_
_space_group_symop_operation_xyz
'x, y, z'
'-x, -y, -z'

loop_
_atom_site_label
_atom_site_type_symbol
_atom_site_fract_x
_atom_site_fract_y
_atom_site_fract_z
_atom_site_U_iso_or_equiv
_atom_site_adp_type
_atom_site_occupancy
_atom_site_site_symmetry_order
_atom_site_calc_flag
_atom_site_refinement_flags_posn
_atom_site_refinement_flags_adp
_atom_site_refinement_flags_occupancy
_atom_site_disorder_assembly
_atom_site_disorder_group
Ir1A Ir 0.61959(5) 0.21400(3) 0.29576(2) 0.0292(2) Uani 0.846(5) 1 d . . P A 1
Ir1B Ir 0.6673(16) 0.2274(5) 0.2873(3) 0.117(2) Uani 0.154(5) 1 d . . P A 2
C3 C 0.6162(8) 0.1327(4) 0.2328(4) 0.0507(18) Uani 1 1 d . . . . .
P4 P 0.8161(3) -0.17007(14) 0.44783(14) 0.0788(8) Uani 1 1 d . . . . .
F4 F 0.7717(15) -0.1479(5) 0.3743(4) 0.198(5) Uani 1 1 d . . . . .
C4 C 0.4850(9) 0.1647(4) 0.2419(4) 0.0516(19) Uani 1 1 d . . . . .
F5 F 0.7403(13) -0.0982(5) 0.4615(5) 0.208(6) Uani 1 1 d . . . . .
C5 C 0.4441(8) 0.1434(4) 0.3115(4) 0.0510(18) Uani 1 1 d . . . . .
F6 F 0.8739(11) -0.1913(4) 0.5184(4) 0.149(3) Uani 1 1 d . . . . .
C6 C 0.5514(12) 0.0582(5) 0.4190(4) 0.081(3) Uani 1 1 d . . . . .
H6A H 0.524768 0.008026 0.424297 0.122 Uiso 1 1 calc R U . . .
H6B H 0.487414 0.085791 0.444025 0.122 Uiso 1 1 calc R U . . .
H6C H 0.639989 0.054686 0.436366 0.122 Uiso 1 1 calc R U . . .
F7 F 1.0062(14) 0.1437(5) 0.1157(5) 0.188(5) Uani 1 1 d . . . . .
C7 C 0.7919(11) 0.0429(5) 0.3096(6) 0.087(3) Uani 1 1 d . . . . .
H7A H 0.865502 0.070082 0.285607 0.131 Uiso 1 1 calc R U . . .
H7B H 0.787787 -0.002155 0.293784 0.131 Uiso 1 1 calc R U . . .
H7C H 0.806132 0.028784 0.357870 0.131 Uiso 1 1 calc R U . . .
F8 F 0.9052(7) 0.1925(4) 0.0207(5) 0.140(3) Uani 1 1 d . . . . .
C8 C 0.6937(11) 0.1351(5) 0.1683(4) 0.071(3) Uani 1 1 d . . . . .
H8A H 0.679892 0.091431 0.152251 0.106 Uiso 1 1 calc R U . . .
H8B H 0.788397 0.134986 0.175114 0.106 Uiso 1 1 calc R U . . .
H8C H 0.663908 0.180620 0.134896 0.106 Uiso 1 1 calc R U . . .
F9 F 1.0939(14) 0.1106(4) 0.0241(5) 0.236(7) Uani 1 1 d . . . . .
C9 C 0.3965(10) 0.2083(5) 0.1858(5) 0.073(3) Uani 1 1 d . . . . .
H9A H 0.452070 0.231321 0.146710 0.109 Uiso 1 1 calc R U . . .
H9B H 0.339117 0.247151 0.201224 0.109 Uiso 1 1 calc R U . . .
H9C H 0.341493 0.174332 0.173263 0.109 Uiso 1 1 calc R U . . .
F10 F 1.0957(9) 0.2313(5) -0.0216(5) 0.200(6) Uani 1 1 d . . . . .
C10 C 0.3060(9) 0.1569(5) 0.3405(5) 0.071(3) Uani 1 1 d . . . . .
H10A H 0.270217 0.208262 0.320635 0.106 Uiso 1 1 calc R U . . .
H10B H 0.308590 0.149137 0.389243 0.106 Uiso 1 1 calc R U . . .
H10C H 0.249139 0.122186 0.330629 0.106 Uiso 1 1 calc R U . . .
F11 F 1.1767(10) 0.1803(6) 0.0776(5) 0.170(5) Uani 1 1 d . . . . .
P1 P 0.7103(3) 0.23494(14) 0.38650(12) 0.0652(6) Uani 1 1 d . . . . .
F1 F 0.9370(13) -0.1274(6) 0.4184(6) 0.200(5) Uani 1 1 d . . . . .
O1 O 0.8872(5) 0.2175(3) 0.2511(3) 0.0645(16) Uani 1 1 d . . . . .
F12 F 1.0012(9) 0.2632(4) 0.0623(4) 0.130(3) Uani 1 1 d . . . . .
C12 C 1.0118(8) 0.2433(5) 0.2188(7) 0.091(4) Uani 1 1 d . . . . .
H12A H 1.004415 0.257264 0.170020 0.136 Uiso 1 1 calc R U . . .
H12B H 1.083747 0.203284 0.230858 0.136 Uiso 1 1 calc R U . . .
H12C H 1.031152 0.286693 0.233870 0.136 Uiso 1 1 calc R U . . .
C16 C 0.4435(5) 0.4418(3) 0.2073(3) 0.0263(11) Uani 1 1 d . . . . .
H16 H 0.455964 0.480276 0.167724 0.032 Uiso 1 1 calc R U . . .
C17 C 0.3347(6) 0.4477(3) 0.2493(3) 0.0265(11) Uani 1 1 d . . . . .
C18 C 0.2241(6) 0.5108(3) 0.2443(3) 0.0275(11) Uani 1 1 d . . . . .
C19 C 0.1421(6) 0.4828(3) 0.3096(3) 0.0318(12) Uani 1 1 d . . . . .
C1 C 0.5548(10) 0.0990(4) 0.3450(3) 0.056(2) Uani 1 1 d . . . . .
F2 F 0.6986(10) -0.2127(7) 0.4769(8) 0.231(7) Uani 1 1 d . . . . .
O2 O 0.3894(11) 0.9233(4) 0.2711(4) 0.124(4) Uani 1 1 d . . . . .
C2 C 0.6626(9) 0.0921(4) 0.2966(4) 0.057(2) Uani 1 1 d . . . . .
C20 C 0.0324(6) 0.5201(4) 0.3360(3) 0.0387(14) Uani 1 1 d . . . . .
H20 H -0.004674 0.567536 0.311574 0.046 Uiso 1 1 calc R U . . .
C21 C -0.0212(8) 0.4863(4) 0.3986(4) 0.0510(18) Uani 1 1 d . . . . .
H21 H -0.096670 0.510553 0.417229 0.061 Uiso 1 1 calc R U . . .
C22 C 0.0335(8) 0.4181(4) 0.4341(4) 0.0536(19) Uani 1 1 d . . . . .
H22 H -0.003540 0.397005 0.477526 0.064 Uiso 1 1 calc R U . . .
C23 C 0.1400(8) 0.3795(4) 0.4088(3) 0.0477(17) Uani 1 1 d . . . . .
H23 H 0.175089 0.331718 0.433397 0.057 Uiso 1 1 calc R U . . .
C24 C 0.1951(6) 0.4133(3) 0.3452(3) 0.0341(13) Uani 1 1 d . . . . .
C25 C 0.3139(6) 0.3897(3) 0.3073(3) 0.0304(12) Uani 1 1 d . . . . .
C26 C 0.4016(6) 0.3262(3) 0.3206(3) 0.0346(13) Uani 1 1 d . . . . .
H26 H 0.385323 0.287451 0.359433 0.042 Uiso 1 1 calc R U . . .
C28 C 0.6738(5) 0.4474(3) 0.1216(3) 0.0336(13) Uani 1 1 d . . . . .
C30 C 0.6745(6) 0.4993(4) 0.0025(3) 0.0375(14) Uani 1 1 d . . . . .
H30 H 0.667405 0.492980 -0.041391 0.045 Uiso 1 1 calc R U . . .
C31 C 0.6931(6) 0.5692(4) 0.0097(3) 0.0385(14) Uani 1 1 d . . . . .
C32 C 0.7032(6) 0.5772(4) 0.0747(4) 0.0397(14) Uani 1 1 d . . . . .
H32 H 0.715776 0.624776 0.080785 0.048 Uiso 1 1 calc R U . . .
C33 C 0.6955(6) 0.5173(3) 0.1308(3) 0.0363(13) Uani 1 1 d . . . . .
C34 C 0.6453(7) 0.3637(4) 0.0439(3) 0.0411(15) Uani 1 1 d . . . . .
H34A H 0.617930 0.371404 -0.002105 0.062 Uiso 1 1 calc R U . . .
H34B H 0.576199 0.340478 0.075579 0.062 Uiso 1 1 calc R U . . .
H34C H 0.728715 0.331181 0.050021 0.062 Uiso 1 1 calc R U . . .
C36 C 0.7079(7) 0.6346(4) -0.0502(4) 0.0461(16) Uani 1 1 d . . . . .
H36A H 0.675653 0.623525 -0.089862 0.069 Uiso 1 1 calc R U . . .
H36B H 0.801739 0.643855 -0.058205 0.069 Uiso 1 1 calc R U . . .
H36C H 0.655762 0.679008 -0.041293 0.069 Uiso 1 1 calc R U . . .
C37 C 0.6657(6) 0.4382(3) 0.0567(3) 0.0339(13) Uani 1 1 d . . . . .
C38 C 0.7130(7) 0.5291(4) 0.1998(3) 0.0446(16) Uani 1 1 d . . . . .
H38A H 0.759880 0.573514 0.195029 0.067 Uiso 1 1 calc R U . . .
H38B H 0.764946 0.485432 0.226488 0.067 Uiso 1 1 calc R U . . .
H38C H 0.625635 0.535760 0.222406 0.067 Uiso 1 1 calc R U . . .
C39 C 0.1469(5) 0.5225(3) 0.1809(3) 0.0287(11) Uani 1 1 d . . . . .
C40 C 0.0810(6) 0.4710(4) 0.1610(3) 0.0356(13) Uani 1 1 d . . . . .
H40 H 0.077308 0.421668 0.188095 0.043 Uiso 1 1 calc R U . . .
C41 C 0.0203(6) 0.4941(4) 0.0998(4) 0.0449(16) Uani 1 1 d . . . . .
H41 H -0.024758 0.459763 0.084786 0.054 Uiso 1 1 calc R U . . .
C42 C 0.0244(6) 0.5665(4) 0.0603(3) 0.0433(16) Uani 1 1 d . . . . .
H42 H -0.018036 0.580786 0.018747 0.052 Uiso 1 1 calc R U . . .
C43 C 0.0891(6) 0.6177(4) 0.0805(3) 0.0388(14) Uani 1 1 d . . . . .
H43 H 0.091362 0.667238 0.053534 0.047 Uiso 1 1 calc R U . . .
C44 C 0.1508(5) 0.5952(3) 0.1411(3) 0.0309(12) Uani 1 1 d . . . . .
C45 C 0.2252(6) 0.6369(3) 0.1760(3) 0.0308(12) Uani 1 1 d . . . . .
C46 C 0.2504(6) 0.7110(3) 0.1592(3) 0.0358(13) Uani 1 1 d . . . . .
H46 H 0.222043 0.742339 0.117649 0.043 Uiso 1 1 calc R U . . .
C47 C 0.3166(6) 0.7412(3) 0.2020(3) 0.0351(13) Uani 1 1 d . . . . .
C48 C 0.3902(11) 0.8526(5) 0.2629(5) 0.072(3) Uani 1 1 d . . . . .
C49 C 0.4201(9) 0.7924(4) 0.3112(7) 0.083(3) Uani 1 1 d . . . . .
H49 H 0.457044 0.801640 0.349033 0.100 Uiso 1 1 calc R U . . .
C50 C 0.4069(7) 0.7203(4) 0.3157(4) 0.0454(16) Uani 1 1 d . . . . .
C51 C 0.3557(6) 0.6927(3) 0.2642(3) 0.0338(13) Uani 1 1 d . . . . .
C52 C 0.3339(6) 0.6156(3) 0.2790(3) 0.0287(11) Uani 1 1 d . . . . .
H52 H 0.365217 0.582764 0.319268 0.034 Uiso 1 1 calc R U . . .
C53 C 0.2684(5) 0.5885(3) 0.2359(3) 0.0276(11) Uani 1 1 d . . . . .
C54 C 0.4388(8) 0.6705(4) 0.3819(4) 0.0489(17) Uani 1 1 d . . . . .
C55 C 0.5719(9) 0.6511(5) 0.3990(4) 0.061(2) Uani 1 1 d . . . . .
C56 C 0.5992(11) 0.6096(6) 0.4631(5) 0.075(3) Uani 1 1 d . . . . .
H56 H 0.689205 0.597646 0.475007 0.090 Uiso 1 1 calc R U . . .
C57 C 0.4997(12) 0.5849(5) 0.5107(4) 0.073(3) Uani 1 1 d . . . . .
C58 C 0.3666(11) 0.6030(5) 0.4922(4) 0.068(3) Uani 1 1 d . . . . .
H58 H 0.297276 0.585541 0.523962 0.081 Uiso 1 1 calc R U . . .
C59 C 0.3344(9) 0.6457(5) 0.4289(4) 0.056(2) Uani 1 1 d . . . . .
C60 C 0.6853(9) 0.6742(6) 0.3487(5) 0.074(3) Uani 1 1 d . . . . .
H60A H 0.675158 0.657169 0.308249 0.111 Uiso 1 1 calc R U . . .
H60B H 0.769852 0.651757 0.368363 0.111 Uiso 1 1 calc R U . . .
H60C H 0.684201 0.728632 0.336809 0.111 Uiso 1 1 calc R U . . .
C61 C 0.5294(13) 0.5405(6) 0.5806(5) 0.091(4) Uani 1 1 d . . . . .
H61A H 0.475502 0.498132 0.593233 0.137 Uiso 1 1 calc R U . . .
H61B H 0.508189 0.572309 0.611970 0.137 Uiso 1 1 calc R U . . .
H61C H 0.623873 0.522198 0.582210 0.137 Uiso 1 1 calc R U . . .
C62 C 0.1904(9) 0.6667(5) 0.4127(4) 0.067(2) Uani 1 1 d . . . . .
H62A H 0.184433 0.704204 0.369801 0.100 Uiso 1 1 calc R U . . .
H62B H 0.143157 0.687137 0.448265 0.100 Uiso 1 1 calc R U . . .
H62C H 0.150152 0.622308 0.409594 0.100 Uiso 1 1 calc R U . . .
C63 C 0.423(2) 0.9343(8) 0.3368(8) 0.186(9) Uani 1 1 d . . . . .
H63A H 0.511554 0.909977 0.348266 0.279 Uiso 1 1 calc R U . . .
H63B H 0.357315 0.912435 0.371718 0.279 Uiso 1 1 calc R U . . .
H63C H 0.420642 0.987771 0.333808 0.279 Uiso 1 1 calc R U . . .
C64 C 0.8484(13) 0.1680(9) 0.4165(6) 0.131(6) Uani 1 1 d . . . . .
H64A H 0.918281 0.170146 0.380735 0.197 Uiso 1 1 calc R U . . .
H64B H 0.818572 0.117877 0.429878 0.197 Uiso 1 1 calc R U . . .
H64C H 0.883558 0.179695 0.455259 0.197 Uiso 1 1 calc R U . . .
C65 C 0.6009(11) 0.2323(5) 0.4605(4) 0.073(3) Uani 1 1 d . . . . .
H65A H 0.529145 0.272760 0.450408 0.110 Uiso 1 1 calc R U . . .
H65B H 0.651512 0.238500 0.497071 0.110 Uiso 1 1 calc R U . . .
H65C H 0.562944 0.184300 0.474025 0.110 Uiso 1 1 calc R U . . .
C66 C 0.7784(11) 0.3234(7) 0.3711(5) 0.097(4) Uani 1 1 d . . . . .
H66A H 0.847715 0.326786 0.334894 0.145 Uiso 1 1 calc R U . . .
H66B H 0.816946 0.327577 0.411981 0.145 Uiso 1 1 calc R U . . .
H66C H 0.707729 0.363866 0.357889 0.145 Uiso 1 1 calc R U . . .
C67 C 0.0625(12) 0.8306(7) 0.2672(7) 0.140(7) Uani 1 1 d . . . . .
H67A H 0.086587 0.777525 0.270074 0.209 Uiso 1 1 calc R U . . .
H67B H -0.034194 0.841492 0.265472 0.209 Uiso 1 1 calc R U . . .
H67C H 0.092576 0.843122 0.306732 0.209 Uiso 1 1 calc R U . . .
C68 C 0.0239(11) 0.8759(10) 0.1299(7) 0.141(6) Uani 1 1 d . . . . .
H68A H 0.055369 0.903144 0.085274 0.211 Uiso 1 1 calc R U . . .
H68B H -0.065790 0.897058 0.140209 0.211 Uiso 1 1 calc R U . . .
H68C H 0.021987 0.823237 0.130556 0.211 Uiso 1 1 calc R U . . .
C69 C 0.1018(17) 0.9791(7) 0.1986(10) 0.202(11) Uani 1 1 d . . . . .
H69A H 0.113861 1.012200 0.153721 0.303 Uiso 1 1 calc R U . . .
H69B H 0.161676 0.990441 0.229047 0.303 Uiso 1 1 calc R U . . .
H69C H 0.009552 0.986695 0.215321 0.303 Uiso 1 1 calc R U . . .
C70 C 0.5475(8) 0.9045(4) 0.1375(5) 0.060(2) Uani 1 1 d . . . . .
C71 C 0.4403(7) 0.9537(4) 0.1048(4) 0.0503(18) Uani 1 1 d . . . . .
C72 C 0.3832(8) 0.9159(4) 0.0625(4) 0.0503(18) Uani 1 1 d . . . . .
C73 C 0.4547(9) 0.8443(4) 0.0692(4) 0.061(2) Uani 1 1 d . . . . .
C74 C 0.5478(7) 0.8324(4) 0.1174(4) 0.0496(19) Uani 1 1 d . . . . .
C75 C 0.6382(10) 0.9239(6) 0.1846(7) 0.097(4) Uani 1 1 d . . . . .
H02D H 0.717433 0.943695 0.159074 0.145 Uiso 1 1 calc R U . . .
H02E H 0.664941 0.879054 0.219338 0.145 Uiso 1 1 calc R U . . .
H02F H 0.590918 0.961615 0.205668 0.145 Uiso 1 1 calc R U . . .
P3 P 1.0489(3) 0.18270(16) 0.04082(16) 0.0843(9) Uani 1 1 d . . . . .
C76 C 0.4053(9) 1.0334(4) 0.1072(5) 0.063(2) Uani 1 1 d . . . . .
H01A H 0.472945 1.064004 0.081111 0.095 Uiso 1 1 calc R U . . .
H01B H 0.401707 1.037026 0.153879 0.095 Uiso 1 1 calc R U . . .
H01C H 0.318454 1.051190 0.088107 0.095 Uiso 1 1 calc R U . . .
C77 C 0.2777(9) 0.9499(5) 0.0128(4) 0.062(2) Uani 1 1 d . . . . .
H02A H 0.318512 0.980728 -0.027861 0.093 Uiso 1 1 calc R U . . .
H02B H 0.210232 0.980898 0.032731 0.093 Uiso 1 1 calc R U . . .
H77 H 0.235903 0.910112 0.001244 0.093 Uiso 1 1 calc R U . . .
C78 C 0.4434(11) 0.7890(4) 0.0294(4) 0.079(3) Uani 1 1 d . . . . .
H01G H 0.353312 0.794992 0.013267 0.118 Uiso 1 1 calc R U . . .
H01H H 0.461803 0.738412 0.057713 0.118 Uiso 1 1 calc R U . . .
H01I H 0.507795 0.797058 -0.009083 0.118 Uiso 1 1 calc R U . . .
Ir2A Ir 0.35755(8) 0.85067(6) 0.17132(4) 0.0298(4) Uani 0.868(13) 1 d . . P B 1
Ir2B Ir 0.3586(9) 0.8406(9) 0.1812(10) 0.085(4) Uani 0.132(13) 1 d . . P B 2
P2 P 0.1391(2) 0.88409(13) 0.19424(13) 0.0663(7) Uani 1 1 d . . . . .
C79 C 0.6556(10) 0.7696(5) 0.1397(6) 0.087(3) Uani 1 1 d . . . . .
H01D H 0.710173 0.761523 0.100395 0.130 Uiso 1 1 calc R U . . .
H01E H 0.614866 0.723937 0.162210 0.130 Uiso 1 1 calc R U . . .
H01F H 0.711704 0.782788 0.170785 0.130 Uiso 1 1 calc R U . . .
F3 F 0.8805(10) -0.2443(4) 0.4332(4) 0.142(3) Uani 1 1 d . . . . .
C13 C 0.7674(6) 0.3287(3) 0.1915(3) 0.0361(6) Uani 1 1 d . . . . .
H13 H 0.845161 0.338796 0.163345 0.043 Uiso 1 1 calc R U . A 2
C11 C 0.7722(6) 0.2603(3) 0.2415(3) 0.0361(6) Uani 1 1 d . . . . .
C14 C 0.6608(6) 0.3811(3) 0.1804(3) 0.0361(6) Uani 1 1 d . . . . .
C15 C 0.5390(6) 0.3783(3) 0.2225(3) 0.0361(6) Uani 1 1 d . . . . .
C27 C 0.5158(6) 0.3173(3) 0.2778(3) 0.0361(6) Uani 1 1 d . . . . .

loop_
_atom_site_aniso_label
_atom_site_aniso_U_11
_atom_site_aniso_U_22
_atom_site_aniso_U_33
_atom_site_aniso_U_23
_atom_site_aniso_U_13
_atom_site_aniso_U_12
Ir1A 0.0372(3) 0.0203(2) 0.0307(3) -0.00641(12) -0.01342(13) 0.00347(13)
Ir1B 0.126(6) 0.066(3) 0.128(4) 0.006(3) 0.007(4) 0.036(4)
C3 0.072(5) 0.044(4) 0.042(4) -0.016(3) -0.005(4) -0.016(4)
P4 0.108(2) 0.0470(13) 0.0638(15) 0.0089(11) 0.0020(14) 0.0085(13)
F4 0.366(17) 0.105(7) 0.102(6) 0.010(5) -0.067(8) 0.021(8)
C4 0.084(6) 0.027(3) 0.048(4) -0.008(3) -0.028(4) -0.007(3)
F5 0.330(15) 0.094(6) 0.135(7) 0.019(5) 0.064(8) 0.097(8)
C5 0.068(5) 0.027(3) 0.059(5) -0.010(3) -0.004(4) -0.009(3)
F6 0.220(10) 0.098(6) 0.117(6) 0.011(5) -0.057(6) -0.014(6)
C6 0.146(10) 0.044(5) 0.041(4) 0.007(4) 0.004(5) -0.006(5)
F7 0.295(15) 0.090(6) 0.154(9) 0.029(6) -0.020(9) -0.043(7)
C7 0.106(8) 0.052(5) 0.095(8) -0.017(5) -0.017(6) 0.039(5)
F8 0.076(4) 0.074(4) 0.254(10) -0.011(5) -0.042(5) 0.010(3)
C8 0.113(8) 0.056(5) 0.053(5) -0.024(4) 0.015(5) -0.038(5)
F9 0.448(18) 0.098(6) 0.180(9) -0.090(6) -0.213(11) 0.160(9)
C9 0.089(7) 0.054(5) 0.078(6) -0.003(4) -0.049(5) -0.022(5)
F10 0.168(8) 0.130(7) 0.188(9) 0.087(6) 0.104(7) 0.096(6)
C10 0.075(6) 0.047(5) 0.094(7) -0.020(5) -0.006(5) -0.016(4)
F11 0.156(8) 0.164(8) 0.207(10) -0.092(8) -0.113(8) 0.093(7)
P1 0.0737(15) 0.0718(15) 0.0579(13) -0.0276(11) -0.0303(11) 0.0043(12)
F1 0.267(13) 0.188(10) 0.164(9) -0.061(8) 0.092(9) -0.129(10)
O1 0.042(3) 0.044(3) 0.108(5) -0.021(3) -0.027(3) 0.010(2)
F12 0.166(7) 0.100(5) 0.105(5) -0.008(4) -0.037(5) 0.047(5)
C12 0.032(4) 0.060(6) 0.178(12) -0.027(7) -0.016(6) 0.007(4)
C16 0.030(3) 0.025(3) 0.025(3) -0.005(2) -0.003(2) -0.006(2)
C17 0.035(3) 0.021(2) 0.024(2) -0.005(2) -0.003(2) -0.003(2)
C18 0.032(3) 0.025(3) 0.022(2) -0.004(2) 0.004(2) -0.003(2)
C19 0.031(3) 0.033(3) 0.030(3) -0.004(2) 0.003(2) -0.010(2)
C1 0.103(7) 0.030(3) 0.032(3) -0.002(3) -0.013(4) -0.004(4)
F2 0.105(7) 0.173(10) 0.359(18) 0.025(11) 0.052(9) -0.034(7)
O2 0.244(11) 0.051(4) 0.089(6) -0.029(4) -0.036(6) -0.022(5)
C2 0.088(6) 0.025(3) 0.052(4) -0.003(3) -0.008(4) 0.005(3)
C20 0.037(3) 0.040(3) 0.039(3) -0.011(3) 0.009(3) -0.005(3)
C21 0.050(4) 0.054(4) 0.047(4) -0.012(3) 0.019(3) -0.009(3)
C22 0.060(5) 0.059(5) 0.037(4) -0.006(3) 0.021(3) -0.016(4)
C23 0.059(4) 0.040(4) 0.035(3) 0.007(3) 0.008(3) -0.012(3)
C24 0.038(3) 0.032(3) 0.028(3) 0.001(2) 0.003(2) -0.010(2)
C25 0.040(3) 0.024(3) 0.027(3) -0.004(2) -0.002(2) -0.009(2)
C26 0.044(3) 0.024(3) 0.033(3) 0.001(2) -0.004(3) -0.010(2)
C28 0.022(3) 0.033(3) 0.046(3) -0.015(3) 0.004(2) 0.001(2)
C30 0.027(3) 0.042(3) 0.046(4) -0.017(3) 0.000(3) 0.001(2)
C31 0.026(3) 0.040(3) 0.048(4) -0.011(3) 0.002(3) 0.002(2)
C32 0.031(3) 0.032(3) 0.057(4) -0.015(3) 0.003(3) 0.000(2)
C33 0.030(3) 0.035(3) 0.046(4) -0.017(3) 0.005(3) -0.001(2)
C34 0.038(3) 0.043(4) 0.048(4) -0.020(3) 0.002(3) -0.008(3)
C36 0.039(4) 0.041(4) 0.053(4) -0.005(3) 0.000(3) 0.001(3)
C37 0.024(3) 0.036(3) 0.044(3) -0.016(3) 0.004(2) -0.001(2)
C38 0.050(4) 0.043(4) 0.048(4) -0.024(3) 0.002(3) -0.009(3)
C39 0.025(3) 0.030(3) 0.028(3) -0.004(2) 0.004(2) 0.001(2)
C40 0.030(3) 0.042(3) 0.035(3) -0.012(3) 0.002(2) -0.004(3)
C41 0.030(3) 0.059(4) 0.051(4) -0.024(3) -0.005(3) -0.004(3)
C42 0.032(3) 0.064(5) 0.032(3) -0.010(3) -0.002(3) 0.003(3)
C43 0.031(3) 0.047(4) 0.033(3) 0.000(3) -0.004(2) -0.001(3)
C44 0.025(3) 0.035(3) 0.027(3) -0.002(2) 0.002(2) 0.002(2)
C45 0.031(3) 0.030(3) 0.027(3) -0.002(2) 0.005(2) -0.001(2)
C46 0.031(3) 0.029(3) 0.039(3) 0.004(3) 0.002(2) 0.000(2)
C47 0.033(3) 0.024(3) 0.043(3) -0.001(2) 0.010(3) -0.005(2)
C48 0.098(7) 0.058(5) 0.066(6) -0.023(5) -0.007(5) -0.016(5)
C49 0.064(6) 0.023(4) 0.154(10) -0.005(5) -0.002(6) -0.008(4)
C50 0.041(4) 0.040(4) 0.060(4) -0.021(3) 0.008(3) -0.010(3)
C51 0.034(3) 0.033(3) 0.028(3) 0.001(2) 0.009(2) -0.005(2)
C52 0.031(3) 0.024(3) 0.027(3) -0.001(2) 0.003(2) -0.002(2)
C53 0.028(3) 0.024(3) 0.026(3) -0.001(2) 0.005(2) 0.000(2)
C54 0.063(5) 0.046(4) 0.049(4) -0.027(3) -0.009(3) -0.013(3)
C55 0.068(5) 0.067(5) 0.064(5) -0.038(4) -0.019(4) -0.005(4)
C56 0.096(7) 0.079(6) 0.069(6) -0.044(5) -0.040(6) -0.002(5)
C57 0.118(8) 0.066(6) 0.050(5) -0.037(4) -0.029(5) -0.010(5)
C58 0.109(8) 0.070(6) 0.038(4) -0.027(4) -0.006(4) -0.030(5)
C59 0.077(6) 0.059(5) 0.046(4) -0.031(4) -0.005(4) -0.023(4)
C60 0.056(5) 0.100(8) 0.075(6) -0.036(6) -0.013(5) -0.008(5)
C61 0.159(11) 0.072(6) 0.057(5) -0.031(5) -0.040(6) -0.011(7)
C62 0.074(6) 0.084(6) 0.049(4) -0.025(4) 0.015(4) -0.029(5)
C63 0.36(3) 0.101(11) 0.140(14) -0.076(10) -0.070(16) -0.050(14)
C64 0.119(10) 0.184(15) 0.099(9) -0.062(10) -0.075(8) 0.056(10)
C65 0.124(8) 0.059(5) 0.043(4) -0.017(4) -0.022(5) -0.013(5)
C66 0.096(8) 0.146(11) 0.080(7) -0.066(7) -0.007(6) -0.055(8)
C67 0.101(9) 0.118(10) 0.128(10) 0.054(8) 0.082(8) 0.041(8)
C68 0.052(6) 0.222(18) 0.122(11) -0.007(11) -0.009(7) 0.022(9)
C69 0.178(16) 0.076(9) 0.28(2) 0.010(11) 0.149(16) 0.058(10)
C70 0.050(4) 0.043(4) 0.079(6) 0.002(4) 0.000(4) -0.011(3)
C71 0.043(4) 0.033(3) 0.071(5) -0.005(3) 0.003(3) -0.010(3)
C72 0.055(4) 0.035(4) 0.056(4) -0.007(3) 0.014(4) -0.006(3)
C73 0.082(6) 0.036(4) 0.058(5) -0.011(3) 0.043(5) -0.013(4)
C74 0.043(4) 0.044(4) 0.045(4) 0.005(3) 0.023(3) 0.014(3)
C75 0.068(6) 0.063(6) 0.153(11) 0.002(7) -0.039(7) -0.021(5)
P3 0.0567(14) 0.0710(17) 0.101(2) 0.0259(15) -0.0199(14) -0.0006(12)
C76 0.075(6) 0.027(3) 0.085(6) -0.007(4) 0.001(5) -0.006(4)
C77 0.075(6) 0.053(5) 0.051(5) -0.002(4) 0.004(4) -0.005(4)
C78 0.138(9) 0.040(4) 0.054(5) -0.018(4) 0.050(5) -0.013(5)
Ir2A 0.0366(3) 0.0229(3) 0.0290(6) -0.00643(16) 0.00792(14) -0.00580(17)
Ir2B 0.067(4) 0.053(3) 0.127(8) -0.001(4) -0.002(3) -0.017(2)
P2 0.0559(13) 0.0498(12) 0.0808(16) -0.0079(11) 0.0270(12) 0.0082(10)
C79 0.071(6) 0.059(6) 0.105(8) 0.001(5) 0.038(6) 0.021(5)
F3 0.203(9) 0.083(5) 0.141(7) -0.040(5) -0.035(6) 0.035(5)
C13 0.0387(15) 0.0294(13) 0.0438(15) -0.0145(12) -0.0085(12) -0.0012(11)
C11 0.0387(15) 0.0294(13) 0.0438(15) -0.0145(12) -0.0085(12) -0.0012(11)
C14 0.0387(15) 0.0294(13) 0.0438(15) -0.0145(12) -0.0085(12) -0.0012(11)
C15 0.0387(15) 0.0294(13) 0.0438(15) -0.0145(12) -0.0085(12) -0.0012(11)
C27 0.0387(15) 0.0294(13) 0.0438(15) -0.0145(12) -0.0085(12) -0.0012(11)

loop_
_atom_type_symbol
_atom_type_description
_atom_type_scat_dispersion_real
_atom_type_scat_dispersion_imag
_atom_type_scat_source
C C 0.0033 0.0016 'International Tables Vol C Tables 4.2.6.8 and 6.1.1.4'
H H 0.0000 0.0000 'International Tables Vol C Tables 4.2.6.8 and 6.1.1.4'
O O 0.0106 0.0060 'International Tables Vol C Tables 4.2.6.8 and 6.1.1.4'
F F 0.0171 0.0103 'International Tables Vol C Tables 4.2.6.8 and 6.1.1.4'
P P 0.1023 0.0942 'International Tables Vol C Tables 4.2.6.8 and 6.1.1.4'
Ir Ir -1.4442 7.9887 'International Tables Vol C Tables 4.2.6.8 and 6.1.1.4'

loop_
_geom_angle_atom_site_label_1
_geom_angle_atom_site_label_2
_geom_angle_atom_site_label_3
_geom_angle
_geom_angle_site_symmetry_1
_geom_angle_site_symmetry_3
_geom_angle_publ_flag
C11 Ir1A C27 88.7(3) . . ?
C11 Ir1A C4 116.1(3) . . ?
C27 Ir1A C4 95.5(3) . . ?
C11 Ir1A C3 92.2(3) . . ?
C27 Ir1A C3 124.9(3) . . ?
C4 Ir1A C3 37.0(3) . . ?
C11 Ir1A C2 103.4(3) . . ?
C27 Ir1A C2 157.2(3) . . ?
C4 Ir1A C2 61.9(3) . . ?
C3 Ir1A C2 37.0(3) . . ?
C11 Ir1A C1 139.5(3) . . ?
C27 Ir1A C1 131.2(3) . . ?
C4 Ir1A C1 61.1(3) . . ?
C3 Ir1A C1 61.2(3) . . ?
C2 Ir1A C1 37.1(3) . . ?
C11 Ir1A P1 86.76(19) . . ?
C27 Ir1A P1 90.64(18) . . ?
C4 Ir1A P1 156.4(2) . . ?
C3 Ir1A P1 144.5(2) . . ?
C2 Ir1A P1 109.0(2) . . ?
C1 Ir1A P1 98.1(2) . . ?
C11 Ir1A C5 152.3(3) . . ?
C27 Ir1A C5 98.6(3) . . ?
C4 Ir1A C5 37.0(3) . . ?
C3 Ir1A C5 61.7(3) . . ?
C2 Ir1A C5 62.0(3) . . ?
C1 Ir1A C5 36.5(3) . . ?
P1 Ir1A C5 119.6(2) . . ?
C11 Ir1B C27 102.5(5) . . ?
C11 Ir1B P1 107.1(9) . . ?
C27 Ir1B P1 91.9(3) . . ?
C11 Ir1B O1 32.7(4) . . ?
C27 Ir1B O1 134.0(7) . . ?
P1 Ir1B O1 94.2(6) . . ?
C11 Ir1B C3 100.0(4) . . ?
C27 Ir1B C3 112.6(6) . . ?
P1 Ir1B C3 138.3(5) . . ?
O1 Ir1B C3 91.9(3) . . ?
C11 Ir1B C2 113.3(4) . . ?
C27 Ir1B C2 132.7(9) . . ?
P1 Ir1B C2 105.2(3) . . ?
O1 Ir1B C2 89.1(3) . . ?
C3 Ir1B C2 33.7(3) . . ?
C11 Ir1B C13 25.0(3) . . ?
C27 Ir1B C13 78.1(3) . . ?
P1 Ir1B C13 113.3(7) . . ?
O1 Ir1B C13 57.7(4) . . ?
C3 Ir1B C13 104.7(3) . . ?
C2 Ir1B C13 129.5(4) . . ?
C4 C3 C2 108.7(7) . . ?
C4 C3 C8 127.4(8) . . ?
C2 C3 C8 123.8(8) . . ?
C4 C3 Ir1A 71.2(4) . . ?
C2 C3 Ir1A 72.4(4) . . ?
C8 C3 Ir1A 125.3(5) . . ?
C4 C3 Ir1B 81.7(5) . . ?
C2 C3 Ir1B 74.9(4) . . ?
C8 C3 Ir1B 113.1(6) . . ?
F2 P4 F1 179.4(8) . . ?
F2 P4 F5 90.1(7) . . ?
F1 P4 F5 90.5(7) . . ?
F2 P4 F6 89.2(7) . . ?
F1 P4 F6 90.5(6) . . ?
F5 P4 F6 91.3(6) . . ?
F2 P4 F3 85.7(6) . . ?
F1 P4 F3 93.7(6) . . ?
F5 P4 F3 175.1(7) . . ?
F6 P4 F3 91.2(5) . . ?
F2 P4 F4 95.7(8) . . ?
F1 P4 F4 84.6(7) . . ?
F5 P4 F4 90.9(6) . . ?
F6 P4 F4 174.7(7) . . ?
F3 P4 F4 86.9(5) . . ?
C3 C4 C5 109.2(6) . . ?
C3 C4 C9 125.3(8) . . ?
C5 C4 C9 125.2(8) . . ?
C3 C4 Ir1A 71.9(4) . . ?
C5 C4 Ir1A 73.7(4) . . ?
C9 C4 Ir1A 125.4(5) . . ?
C1 C5 C4 106.2(7) . . ?
C1 C5 C10 127.7(8) . . ?
C4 C5 C10 125.7(8) . . ?
C1 C5 Ir1A 71.2(5) . . ?
C4 C5 Ir1A 69.3(4) . . ?
C10 C5 Ir1A 130.2(5) . . ?
C1 C6 H6A 109.5 . . ?
C1 C6 H6B 109.5 . . ?
H6A C6 H6B 109.5 . . ?
C1 C6 H6C 109.5 . . ?
H6A C6 H6C 109.5 . . ?
H6B C6 H6C 109.5 . . ?
C2 C7 H7A 109.5 . . ?
C2 C7 H7B 109.5 . . ?
H7A C7 H7B 109.5 . . ?
C2 C7 H7C 109.5 . . ?
H7A C7 H7C 109.5 . . ?
H7B C7 H7C 109.5 . . ?
C3 C8 H8A 109.5 . . ?
C3 C8 H8B 109.5 . . ?
H8A C8 H8B 109.5 . . ?
C3 C8 H8C 109.5 . . ?
H8A C8 H8C 109.5 . . ?
H8B C8 H8C 109.5 . . ?
C4 C9 H9A 109.5 . . ?
C4 C9 H9B 109.5 . . ?
H9A C9 H9B 109.5 . . ?
C4 C9 H9C 109.5 . . ?
H9A C9 H9C 109.5 . . ?
H9B C9 H9C 109.5 . . ?
C5 C10 H10A 109.5 . . ?
C5 C10 H10B 109.5 . . ?
H10A C10 H10B 109.5 . . ?
C5 C10 H10C 109.5 . . ?
H10A C10 H10C 109.5 . . ?
H10B C10 H10C 109.5 . . ?
C64 P1 C66 103.6(7) . . ?
C64 P1 C65 103.9(6) . . ?
C66 P1 C65 104.0(5) . . ?
C64 P1 Ir1B 109.0(5) . . ?
C66 P1 Ir1B 103.5(5) . . ?
C65 P1 Ir1B 130.0(6) . . ?
C64 P1 Ir1A 112.9(4) . . ?
C66 P1 Ir1A 114.5(4) . . ?
C65 P1 Ir1A 116.5(3) . . ?
C11 O1 C12 121.9(6) . . ?
C11 O1 Ir1B 36.0(4) . . ?
C12 O1 Ir1B 156.8(5) . . ?
O1 C12 H12A 109.5 . . ?
O1 C12 H12B 109.5 . . ?
H12A C12 H12B 109.5 . . ?
O1 C12 H12C 109.5 . . ?
H12A C12 H12C 109.5 . . ?
H12B C12 H12C 109.5 . . ?
C17 C16 C15 120.3(5) . . ?
C17 C16 H16 119.9 . . ?
C15 C16 H16 119.9 . . ?
C16 C17 C25 120.0(5) . . ?
C16 C17 C18 129.1(5) . . ?
C25 C17 C18 110.9(5) . . ?
C17 C18 C53 116.0(5) . . ?
C17 C18 C39 111.6(4) . . ?
C53 C18 C39 101.1(4) . . ?
C17 C18 C19 100.9(4) . . ?
C53 C18 C19 113.9(5) . . ?
C39 C18 C19 113.9(5) . . ?
C24 C19 C20 120.6(5) . . ?
C24 C19 C18 111.4(5) . . ?
C20 C19 C18 127.9(5) . . ?
C5 C1 C2 109.5(6) . . ?
C5 C1 C6 124.3(9) . . ?
C2 C1 C6 125.8(8) . . ?
C5 C1 Ir1A 72.3(4) . . ?
C2 C1 Ir1A 71.1(4) . . ?
C6 C1 Ir1A 128.6(6) . . ?
C48 O2 C63 119.7(9) . . ?
C3 C2 C1 106.4(7) . . ?
C3 C2 C7 126.5(8) . . ?
C1 C2 C7 126.6(8) . . ?
C3 C2 Ir1A 70.6(4) . . ?
C1 C2 Ir1A 71.9(4) . . ?
C7 C2 Ir1A 128.6(7) . . ?
C3 C2 Ir1B 71.4(4) . . ?
C1 C2 Ir1B 83.1(5) . . ?
C7 C2 Ir1B 117.5(7) . . ?
C21 C20 C19 118.3(6) . . ?
C21 C20 H20 120.8 . . ?
C19 C20 H20 120.8 . . ?
C22 C21 C20 120.7(7) . . ?
C22 C21 H21 119.7 . . ?
C20 C21 H21 119.7 . . ?
C23 C22 C21 122.2(6) . . ?
C23 C22 H22 118.9 . . ?
C21 C22 H22 118.9 . . ?
C22 C23 C24 117.5(6) . . ?
C22 C23 H23 121.3 . . ?
C24 C23 H23 121.3 . . ?
C19 C24 C23 120.6(6) . . ?
C19 C24 C25 108.6(5) . . ?
C23 C24 C25 130.6(6) . . ?
C26 C25 C17 120.2(5) . . ?
C26 C25 C24 131.6(5) . . ?
C17 C25 C24 108.1(5) . . ?
C25 C26 C27 121.7(5) . . ?
C25 C26 H26 119.1 . . ?
C27 C26 H26 119.1 . . ?
C37 C28 C33 120.0(6) . . ?
C37 C28 C14 118.7(5) . . ?
C33 C28 C14 121.3(6) . . ?
C31 C30 C37 122.5(6) . . ?
C31 C30 H30 118.8 . . ?
C37 C30 H30 118.8 . . ?
C30 C31 C32 117.7(6) . . ?
C30 C31 C36 121.9(6) . . ?
C32 C31 C36 120.4(6) . . ?
C33 C32 C31 121.9(6) . . ?
C33 C32 H32 119.0 . . ?
C31 C32 H32 119.0 . . ?
C32 C33 C28 118.8(6) . . ?
C32 C33 C38 119.2(6) . . ?
C28 C33 C38 122.0(6) . . ?
C37 C34 H34A 109.5 . . ?
C37 C34 H34B 109.5 . . ?
H34A C34 H34B 109.5 . . ?
C37 C34 H34C 109.5 . . ?
H34A C34 H34C 109.5 . . ?
H34B C34 H34C 109.5 . . ?
C31 C36 H36A 109.5 . . ?
C31 C36 H36B 109.5 . . ?
H36A C36 H36B 109.5 . . ?
C31 C36 H36C 109.5 . . ?
H36A C36 H36C 109.5 . . ?
H36B C36 H36C 109.5 . . ?
C30 C37 C28 119.0(6) . . ?
C30 C37 C34 118.8(6) . . ?
C28 C37 C34 122.2(6) . . ?
C33 C38 H38A 109.5 . . ?
C33 C38 H38B 109.5 . . ?
H38A C38 H38B 109.5 . . ?
C33 C38 H38C 109.5 . . ?
H38A C38 H38C 109.5 . . ?
H38B C38 H38C 109.5 . . ?
C40 C39 C44 121.0(5) . . ?
C40 C39 C18 128.0(5) . . ?
C44 C39 C18 111.0(5) . . ?
C39 C40 C41 117.6(6) . . ?
C39 C40 H40 121.2 . . ?
C41 C40 H40 121.2 . . ?
C42 C41 C40 121.4(6) . . ?
C42 C41 H41 119.3 . . ?
C40 C41 H41 119.3 . . ?
C43 C42 C41 120.9(6) . . ?
C43 C42 H42 119.6 . . ?
C41 C42 H42 119.6 . . ?
C42 C43 C44 118.4(6) . . ?
C42 C43 H43 120.8 . . ?
C44 C43 H43 120.8 . . ?
C43 C44 C39 120.8(6) . . ?
C43 C44 C45 130.8(6) . . ?
C39 C44 C45 108.4(5) . . ?
C46 C45 C53 120.9(6) . . ?
C46 C45 C44 130.6(5) . . ?
C53 C45 C44 108.5(5) . . ?
C45 C46 C47 121.7(6) . . ?
C45 C46 H46 119.2 . . ?
C47 C46 H46 119.2 . . ?
C46 C47 C51 117.4(5) . . ?
C46 C47 Ir2B 123.9(7) . . ?
C51 C47 Ir2B 118.7(7) . . ?
C46 C47 Ir2A 119.2(4) . . ?
C51 C47 Ir2A 123.4(5) . . ?
C49 C48 O2 122.7(9) . . ?
C49 C48 Ir2B 118.2(10) . . ?
O2 C48 Ir2B 118.9(9) . . ?
C49 C48 Ir2A 124.0(8) . . ?
O2 C48 Ir2A 113.1(7) . . ?
C48 C49 C50 130.6(11) . . ?
C48 C49 H49 114.7 . . ?
C50 C49 H49 114.7 . . ?
C49 C50 C51 124.7(8) . . ?
C49 C50 C54 113.6(8) . . ?
C51 C50 C54 121.5(6) . . ?
C47 C51 C52 119.8(6) . . ?
C47 C51 C50 121.7(6) . . ?
C52 C51 C50 118.3(5) . . ?
C53 C52 C51 120.8(5) . . ?
C53 C52 H52 119.6 . . ?
C51 C52 H52 119.6 . . ?
C52 C53 C45 119.3(5) . . ?
C52 C53 C18 129.6(5) . . ?
C45 C53 C18 111.0(5) . . ?
C55 C54 C59 120.4(8) . . ?
C55 C54 C50 120.0(7) . . ?
C59 C54 C50 119.5(7) . . ?
C56 C55 C54 119.0(9) . . ?
C56 C55 C60 119.6(9) . . ?
C54 C55 C60 121.4(8) . . ?
C55 C56 C57 122.2(9) . . ?
C55 C56 H56 118.9 . . ?
C57 C56 H56 118.9 . . ?
C56 C57 C58 118.2(8) . . ?
C56 C57 C61 122.1(10) . . ?
C58 C57 C61 119.7(10) . . ?
C59 C58 C57 121.7(9) . . ?
C59 C58 H58 119.2 . . ?
C57 C58 H58 119.2 . . ?
C58 C59 C54 118.5(8) . . ?
C58 C59 C62 119.6(8) . . ?
C54 C59 C62 121.8(7) . . ?
C55 C60 H60A 109.5 . . ?
C55 C60 H60B 109.5 . . ?
H60A C60 H60B 109.5 . . ?
C55 C60 H60C 109.5 . . ?
H60A C60 H60C 109.5 . . ?
H60B C60 H60C 109.5 . . ?
C57 C61 H61A 109.5 . . ?
C57 C61 H61B 109.5 . . ?
H61A C61 H61B 109.5 . . ?
C57 C61 H61C 109.5 . . ?
H61A C61 H61C 109.5 . . ?
H61B C61 H61C 109.5 . . ?
C59 C62 H62A 109.5 . . ?
C59 C62 H62B 109.5 . . ?
H62A C62 H62B 109.5 . . ?
C59 C62 H62C 109.5 . . ?
H62A C62 H62C 109.5 . . ?
H62B C62 H62C 109.5 . . ?
O2 C63 H63A 109.5 . . ?
O2 C63 H63B 109.5 . . ?
H63A C63 H63B 109.5 . . ?
O2 C63 H63C 109.5 . . ?
H63A C63 H63C 109.5 . . ?
H63B C63 H63C 109.5 . . ?
P1 C64 H64A 109.5 . . ?
P1 C64 H64B 109.5 . . ?
H64A C64 H64B 109.5 . . ?
P1 C64 H64C 109.5 . . ?
H64A C64 H64C 109.5 . . ?
H64B C64 H64C 109.5 . . ?
P1 C65 H65A 109.5 . . ?
P1 C65 H65B 109.5 . . ?
H65A C65 H65B 109.5 . . ?
P1 C65 H65C 109.5 . . ?
H65A C65 H65C 109.5 . . ?
H65B C65 H65C 109.5 . . ?
P1 C66 H66A 109.5 . . ?
P1 C66 H66B 109.5 . . ?
H66A C66 H66B 109.5 . . ?
P1 C66 H66C 109.5 . . ?
H66A C66 H66C 109.5 . . ?
H66B C66 H66C 109.5 . . ?
P2 C67 H67A 109.5 . . ?
P2 C67 H67B 109.5 . . ?
H67A C67 H67B 109.5 . . ?
P2 C67 H67C 109.5 . . ?
H67A C67 H67C 109.5 . . ?
H67B C67 H67C 109.5 . . ?
P2 C68 H68A 109.5 . . ?
P2 C68 H68B 109.5 . . ?
H68A C68 H68B 109.5 . . ?
P2 C68 H68C 109.5 . . ?
H68A C68 H68C 109.5 . . ?
H68B C68 H68C 109.5 . . ?
P2 C69 H69A 109.5 . . ?
P2 C69 H69B 109.5 . . ?
H69A C69 H69B 109.5 . . ?
P2 C69 H69C 109.5 . . ?
H69A C69 H69C 109.5 . . ?
H69B C69 H69C 109.5 . . ?
C71 C70 C74 106.9(7) . . ?
C71 C70 C75 124.6(8) . . ?
C74 C70 C75 128.5(8) . . ?
C71 C70 Ir2A 71.9(4) . . ?
C74 C70 Ir2A 68.0(4) . . ?
C75 C70 Ir2A 124.0(7) . . ?
C71 C70 Ir2B 76.9(6) . . ?
C74 C70 Ir2B 67.1(4) . . ?
C75 C70 Ir2B 120.2(8) . . ?
C70 C71 C72 107.4(7) . . ?
C70 C71 C76 126.2(8) . . ?
C72 C71 C76 125.9(7) . . ?
C70 C71 Ir2A 71.1(4) . . ?
C72 C71 Ir2A 72.0(4) . . ?
C76 C71 Ir2A 128.1(6) . . ?
C70 C71 Ir2B 68.8(5) . . ?
C72 C71 Ir2B 74.3(5) . . ?
C76 C71 Ir2B 128.1(6) . . ?
C73 C72 C71 108.3(7) . . ?
C73 C72 C77 125.5(8) . . ?
C71 C72 C77 125.8(7) . . ?
C73 C72 Ir2A 72.0(4) . . ?
C71 C72 Ir2A 71.0(4) . . ?
C77 C72 Ir2A 128.7(5) . . ?
C73 C72 Ir2B 70.3(5) . . ?
C71 C72 Ir2B 72.0(5) . . ?
C77 C72 Ir2B 129.4(6) . . ?
C74 C73 C72 110.1(7) . . ?
C74 C73 C78 121.7(8) . . ?
C72 C73 C78 128.1(9) . . ?
C74 C73 Ir2A 68.4(4) . . ?
C72 C73 Ir2A 71.5(4) . . ?
C78 C73 Ir2A 129.4(5) . . ?
C74 C73 Ir2B 66.2(5) . . ?
C72 C73 Ir2B 76.2(6) . . ?
C78 C73 Ir2B 126.5(6) . . ?
C73 C74 C70 106.7(6) . . ?
C73 C74 C79 131.6(8) . . ?
C70 C74 C79 120.5(8) . . ?
C73 C74 Ir2A 75.7(4) . . ?
C70 C74 Ir2A 72.5(4) . . ?
C79 C74 Ir2A 126.4(5) . . ?
C73 C74 Ir2B 79.7(6) . . ?
C70 C74 Ir2B 75.1(5) . . ?
C79 C74 Ir2B 120.5(8) . . ?
C70 C75 H02D 109.5 . . ?
C70 C75 H02E 109.5 . . ?
H02D C75 H02E 109.5 . . ?
C70 C75 H02F 109.5 . . ?
H02D C75 H02F 109.5 . . ?
H02E C75 H02F 109.5 . . ?
F10 P3 F9 97.4(7) . . ?
F10 P3 F8 94.1(6) . . ?
F9 P3 F8 99.9(6) . . ?
F10 P3 F11 94.7(7) . . ?
F9 P3 F11 91.8(5) . . ?
F8 P3 F11 164.4(6) . . ?
F10 P3 F7 167.4(7) . . ?
F9 P3 F7 93.1(6) . . ?
F8 P3 F7 91.0(6) . . ?
F11 P3 F7 77.9(6) . . ?
F10 P3 F12 83.8(5) . . ?
F9 P3 F12 177.9(4) . . ?
F8 P3 F12 81.7(4) . . ?
F11 P3 F12 86.4(5) . . ?
F7 P3 F12 85.5(5) . . ?
C71 C76 H01A 109.5 . . ?
C71 C76 H01B 109.5 . . ?
H01A C76 H01B 109.5 . . ?
C71 C76 H01C 109.5 . . ?
H01A C76 H01C 109.5 . . ?
H01B C76 H01C 109.5 . . ?
C72 C77 H02A 109.5 . . ?
C72 C77 H02B 109.5 . . ?
H02A C77 H02B 109.5 . . ?
C72 C77 H77 109.5 . . ?
H02A C77 H77 109.5 . . ?
H02B C77 H77 109.5 . . ?
C73 C78 H01G 109.5 . . ?
C73 C78 H01H 109.5 . . ?
H01G C78 H01H 109.5 . . ?
C73 C78 H01I 109.5 . . ?
H01G C78 H01I 109.5 . . ?
H01H C78 H01I 109.5 . . ?
C48 Ir2A C47 91.5(3) . . ?
C48 Ir2A C74 109.2(4) . . ?
C47 Ir2A C74 97.5(3) . . ?
C48 Ir2A C70 88.3(4) . . ?
C47 Ir2A C70 132.6(3) . . ?
C74 Ir2A C70 39.5(3) . . ?
C48 Ir2A C71 105.4(4) . . ?
C47 Ir2A C71 157.9(3) . . ?
C74 Ir2A C71 63.9(3) . . ?
C70 Ir2A C71 36.9(3) . . ?
C48 Ir2A C72 142.4(3) . . ?
C47 Ir2A C72 125.0(3) . . ?
C74 Ir2A C72 62.0(3) . . ?
C70 Ir2A C72 61.4(3) . . ?
C71 Ir2A C72 37.0(3) . . ?
C48 Ir2A P2 87.5(3) . . ?
C47 Ir2A P2 88.05(18) . . ?
C74 Ir2A P2 162.2(2) . . ?
C70 Ir2A P2 139.2(2) . . ?
C71 Ir2A P2 106.4(2) . . ?
C72 Ir2A P2 101.0(2) . . ?
C48 Ir2A C73 144.9(4) . . ?
C47 Ir2A C73 96.6(3) . . ?
C74 Ir2A C73 35.9(3) . . ?
C70 Ir2A C73 61.4(3) . . ?
C71 Ir2A C73 61.5(3) . . ?
C72 Ir2A C73 36.4(3) . . ?
P2 Ir2A C73 126.8(3) . . ?
C48 Ir2B C47 102.1(12) . . ?
C48 Ir2B C74 111.9(6) . . ?
C47 Ir2B C74 100.6(5) . . ?
C48 Ir2B P2 90.2(5) . . ?
C47 Ir2B P2 91.8(5) . . ?
C74 Ir2B P2 151.3(11) . . ?
C48 Ir2B C70 88.2(5) . . ?
C47 Ir2B C70 136.2(5) . . ?
C74 Ir2B C70 37.8(4) . . ?
P2 Ir2B C70 131.0(8) . . ?
C48 Ir2B C73 144.4(6) . . ?
C47 Ir2B C73 96.8(4) . . ?
C74 Ir2B C73 34.1(4) . . ?
P2 Ir2B C73 119.2(9) . . ?
C70 Ir2B C73 57.8(5) . . ?
C48 Ir2B C71 102.1(6) . . ?
C47 Ir2B C71 153.3(8) . . ?
C74 Ir2B C71 59.6(5) . . ?
P2 Ir2B C71 99.2(7) . . ?
C70 Ir2B C71 34.3(4) . . ?
C73 Ir2B C71 56.6(5) . . ?
C48 Ir2B C72 135.6(8) . . ?
C47 Ir2B C72 121.9(6) . . ?
C74 Ir2B C72 57.6(5) . . ?
P2 Ir2B C72 93.9(7) . . ?
C70 Ir2B C72 56.6(5) . . ?
C73 Ir2B C72 33.5(4) . . ?
C71 Ir2B C72 33.6(4) . . ?
C67 P2 C69 105.5(7) . . ?
C67 P2 C68 100.0(8) . . ?
C69 P2 C68 102.8(9) . . ?
C67 P2 Ir2A 117.3(4) . . ?
C69 P2 Ir2A 114.8(6) . . ?
C68 P2 Ir2A 114.4(4) . . ?
C67 P2 Ir2B 111.4(7) . . ?
C69 P2 Ir2B 118.1(7) . . ?
C68 P2 Ir2B 117.0(6) . . ?
C74 C79 H01D 109.5 . . ?
C74 C79 H01E 109.5 . . ?
H01D C79 H01E 109.5 . . ?
C74 C79 H01F 109.5 . . ?
H01D C79 H01F 109.5 . . ?
H01E C79 H01F 109.5 . . ?
C14 C13 C11 125.6(6) . . ?
C14 C13 Ir1B 100.2(5) . . ?
C11 C13 Ir1B 25.6(4) . . ?
C14 C13 H13 117.2 . . ?
C11 C13 H13 117.2 . . ?
Ir1B C13 H13 142.6 . . ?
O1 C11 C13 119.2(6) . . ?
O1 C11 Ir1B 111.3(6) . . ?
C13 C11 Ir1B 129.4(6) . . ?
O1 C11 Ir1A 113.7(5) . . ?
C13 C11 Ir1A 126.9(5) . . ?
C13 C14 C15 124.6(6) . . ?
C13 C14 C28 116.9(6) . . ?
C15 C14 C28 118.4(5) . . ?
C27 C15 C16 120.5(6) . . ?
C27 C15 C14 122.7(6) . . ?
C16 C15 C14 116.7(6) . . ?
C15 C27 C26 116.9(5) . . ?
C15 C27 Ir1A 125.8(5) . . ?
C26 C27 Ir1A 117.0(4) . . ?
C15 C27 Ir1B 113.5(6) . . ?
C26 C27 Ir1B 129.5(6) . . ?

loop_
_geom_bond_atom_site_label_1
_geom_bond_atom_site_label_2
_geom_bond_distance
_geom_bond_site_symmetry_2
_geom_bond_publ_flag
Ir1A C11 1.984(7) . ?
Ir1A C27 2.047(6) . ?
Ir1A C4 2.227(7) . ?
Ir1A C3 2.237(7) . ?
Ir1A C2 2.260(7) . ?
Ir1A C1 2.271(7) . ?
Ir1A P1 2.282(2) . ?
Ir1A C5 2.285(8) . ?
Ir1B C11 1.450(18) . ?
Ir1B C27 2.122(9) . ?
Ir1B P1 2.165(7) . ?
Ir1B O1 2.299(16) . ?
Ir1B C3 2.439(13) . ?
Ir1B C2 2.485(13) . ?
Ir1B C13 2.594(15) . ?
C3 C4 1.415(12) . ?
C3 C2 1.426(10) . ?
C3 C8 1.486(11) . ?
P4 F2 1.508(9) . ?
P4 F1 1.537(10) . ?
P4 F5 1.547(8) . ?
P4 F6 1.549(8) . ?
P4 F3 1.553(8) . ?
P4 F4 1.554(9) . ?
C4 C5 1.431(11) . ?
C4 C9 1.522(10) . ?
C5 C1 1.428(11) . ?
C5 C10 1.500(12) . ?
C6 C1 1.523(10) . ?
C6 H6A 0.9800 . ?
C6 H6B 0.9800 . ?
C6 H6C 0.9800 . ?
F7 P3 1.581(10) . ?
C7 C2 1.513(12) . ?
C7 H7A 0.9800 . ?
C7 H7B 0.9800 . ?
C7 H7C 0.9800 . ?
F8 P3 1.523(7) . ?
C8 H8A 0.9800 . ?
C8 H8B 0.9800 . ?
C8 H8C 0.9800 . ?
F9 P3 1.485(7) . ?
C9 H9A 0.9800 . ?
C9 H9B 0.9800 . ?
C9 H9C 0.9800 . ?
F10 P3 1.454(7) . ?
C10 H10A 0.9800 . ?
C10 H10B 0.9800 . ?
C10 H10C 0.9800 . ?
F11 P3 1.540(9) . ?
P1 C64 1.801(11) . ?
P1 C66 1.802(11) . ?
P1 C65 1.811(10) . ?
O1 C11 1.334(8) . ?
O1 C12 1.455(11) . ?
F12 P3 1.681(8) . ?
C12 H12A 0.9800 . ?
C12 H12B 0.9800 . ?
C12 H12C 0.9800 . ?
C16 C17 1.363(8) . ?
C16 C15 1.427(8) . ?
C16 H16 0.9500 . ?
C17 C25 1.412(7) . ?
C17 C18 1.521(8) . ?
C18 C53 1.527(8) . ?
C18 C39 1.530(8) . ?
C18 C19 1.533(7) . ?
C19 C24 1.386(8) . ?
C19 C20 1.394(8) . ?
C1 C2 1.440(12) . ?
O2 C48 1.368(11) . ?
O2 C63 1.490(14) . ?
C20 C21 1.385(9) . ?
C20 H20 0.9500 . ?
C21 C22 1.374(11) . ?
C21 H21 0.9500 . ?
C22 C23 1.373(11) . ?
C22 H22 0.9500 . ?
C23 C24 1.408(8) . ?
C23 H23 0.9500 . ?
C24 C25 1.473(9) . ?
C25 C26 1.378(8) . ?
C26 C27 1.423(9) . ?
C26 H26 0.9500 . ?
C28 C37 1.402(9) . ?
C28 C33 1.406(8) . ?
C28 C14 1.505(9) . ?
C30 C31 1.382(9) . ?
C30 C37 1.385(9) . ?
C30 H30 0.9500 . ?
C31 C32 1.399(9) . ?
C31 C36 1.510(9) . ?
C32 C33 1.392(9) . ?
C32 H32 0.9500 . ?
C33 C38 1.519(9) . ?
C34 C37 1.514(8) . ?
C34 H34A 0.9800 . ?
C34 H34B 0.9800 . ?
C34 H34C 0.9800 . ?
C36 H36A 0.9800 . ?
C36 H36B 0.9800 . ?
C36 H36C 0.9800 . ?
C38 H38A 0.9800 . ?
C38 H38B 0.9800 . ?
C38 H38C 0.9800 . ?
C39 C40 1.385(8) . ?
C39 C44 1.398(8) . ?
C40 C41 1.390(9) . ?
C40 H40 0.9500 . ?
C41 C42 1.390(10) . ?
C41 H41 0.9500 . ?
C42 C43 1.377(10) . ?
C42 H42 0.9500 . ?
C43 C44 1.387(8) . ?
C43 H43 0.9500 . ?
C44 C45 1.478(8) . ?
C45 C46 1.384(8) . ?
C45 C53 1.398(8) . ?
C46 C47 1.404(9) . ?
C46 H46 0.9500 . ?
C47 C51 1.422(8) . ?
C47 Ir2B 1.881(17) . ?
C47 Ir2A 2.056(6) . ?
C48 C49 1.320(13) . ?
C48 Ir2B 1.812(18) . ?
C48 Ir2A 1.952(9) . ?
C49 C50 1.345(10) . ?
C49 H49 0.9500 . ?
C50 C51 1.444(9) . ?
C50 C54 1.477(11) . ?
C51 C52 1.429(8) . ?
C52 C53 1.370(8) . ?
C52 H52 0.9500 . ?
C54 C55 1.404(11) . ?
C54 C59 1.415(11) . ?
C55 C56 1.382(13) . ?
C55 C60 1.512(13) . ?
C56 C57 1.384(14) . ?
C56 H56 0.9500 . ?
C57 C58 1.409(14) . ?
C57 C61 1.503(12) . ?
C58 C59 1.386(11) . ?
C58 H58 0.9500 . ?
C59 C62 1.507(12) . ?
C60 H60A 0.9800 . ?
C60 H60B 0.9800 . ?
C60 H60C 0.9800 . ?
C61 H61A 0.9800 . ?
C61 H61B 0.9800 . ?
C61 H61C 0.9800 . ?
C62 H62A 0.9800 . ?
C62 H62B 0.9800 . ?
C62 H62C 0.9800 . ?
C63 H63A 0.9800 . ?
C63 H63B 0.9800 . ?
C63 H63C 0.9800 . ?
C64 H64A 0.9800 . ?
C64 H64B 0.9800 . ?
C64 H64C 0.9800 . ?
C65 H65A 0.9800 . ?
C65 H65B 0.9800 . ?
C65 H65C 0.9800 . ?
C66 H66A 0.9800 . ?
C66 H66B 0.9800 . ?
C66 H66C 0.9800 . ?
C67 P2 1.759(9) . ?
C67 H67A 0.9800 . ?
C67 H67B 0.9800 . ?
C67 H67C 0.9800 . ?
C68 P2 1.877(14) . ?
C68 H68A 0.9800 . ?
C68 H68B 0.9800 . ?
C68 H68C 0.9800 . ?
C69 P2 1.792(14) . ?
C69 H69A 0.9800 . ?
C69 H69B 0.9800 . ?
C69 H69C 0.9800 . ?
C70 C71 1.430(11) . ?
C70 C74 1.502(12) . ?
C70 C75 1.519(13) . ?
C70 Ir2A 2.252(8) . ?
C70 Ir2B 2.366(15) . ?
C71 C72 1.439(11) . ?
C71 C76 1.499(10) . ?
C71 Ir2A 2.262(7) . ?
C71 Ir2B 2.47(2) . ?
C72 C73 1.424(10) . ?
C72 C77 1.509(11) . ?
C72 Ir2A 2.275(8) . ?
C72 Ir2B 2.50(2) . ?
C73 C74 1.382(12) . ?
C73 C78 1.491(11) . ?
C73 Ir2A 2.282(7) . ?
C73 Ir2B 2.425(19) . ?
C74 C79 1.513(11) . ?
C74 Ir2A 2.189(6) . ?
C74 Ir2B 2.256(13) . ?
C75 H02D 0.9800 . ?
C75 H02E 0.9800 . ?
C75 H02F 0.9800 . ?
C76 H01A 0.9800 . ?
C76 H01B 0.9800 . ?
C76 H01C 0.9800 . ?
C77 H02A 0.9800 . ?
C77 H02B 0.9800 . ?
C77 H77 0.9800 . ?
C78 H01G 0.9800 . ?
C78 H01H 0.9800 . ?
C78 H01I 0.9800 . ?
Ir2A P2 2.280(2) . ?
Ir2B P2 2.301(9) . ?
C79 H01D 0.9800 . ?
C79 H01E 0.9800 . ?
C79 H01F 0.9800 . ?
C13 C14 1.364(8) . ?
C13 C11 1.419(9) . ?
C13 H13 0.9500 . ?
C14 C15 1.453(9) . ?
C15 C27 1.417(9) . ?
